data_4080787
loop_
_publ_author_name
'Bheemaraju, Amarnath'
'Beattie, Jeffrey W.'
'Tabasan, Erwyn G.'
'Martin, Philip D.'
'Lord, Richard L.'
'Groysman, Stanislav'

_publ_section_title
;
 Steric and Electronic Effects in the Formation and Carbon Disulfide
 Reactivity of Dinuclear Nickel Complexes Supported by Bis(iminopyridine)
 Ligands
;
_journal_issue 10
_journal_name_full Organometallics
_journal_page_first 2952
_journal_paper_doi 10.1021/om400187v
_journal_volume 32
_journal_year 2013
_chemical_formula_sum 'C24 H22 N4 Ni2 S4'
_chemical_formula_weight 612.11
_chemical_name_systematic
; 
 ? 
;
_space_group_IT_number 14
_symmetry_cell_setting monoclinic
_symmetry_space_group_name_Hall '-P 2yn'
_symmetry_space_group_name_H-M 'P 1 21/n 1'
_atom_sites_solution_hydrogens geom
_atom_sites_solution_primary direct
_atom_sites_solution_secondary difmap
_audit_creation_method SHELXL-97
_cell_angle_alpha 90.00
_cell_angle_beta 93.694(7)
_cell_angle_gamma 90.00
_cell_formula_units_Z 4
_cell_length_a 9.2043(14)
_cell_length_b 17.587(3)
_cell_length_c 15.385(2)
_cell_measurement_temperature 100(2)
_cell_volume 2485.3(7)
_computing_structure_refinement 'SHELXL-97 (Sheldrick, 1997)'
_computing_structure_solution 'SHELXS-97 (Sheldrick, 1990)'
_diffrn_ambient_temperature 100(2)
_diffrn_measured_fraction_theta_full 0.988
_diffrn_measured_fraction_theta_max 0.988
_diffrn_radiation_monochromator graphite
_diffrn_radiation_source 'fine-focus sealed tube'
_diffrn_radiation_type MoK\a
_diffrn_radiation_wavelength 0.71073
_diffrn_reflns_av_R_equivalents 0.0000
_diffrn_reflns_av_sigmaI/netI 0.1171
_diffrn_reflns_limit_h_max 10
_diffrn_reflns_limit_h_min -10
_diffrn_reflns_limit_k_max 20
_diffrn_reflns_limit_k_min 0
_diffrn_reflns_limit_l_max 17
_diffrn_reflns_limit_l_min 0
_diffrn_reflns_number 3863
_diffrn_reflns_theta_full 24.00
_diffrn_reflns_theta_max 24.00
_diffrn_reflns_theta_min 2.32
_exptl_absorpt_coefficient_mu 1.883
_exptl_absorpt_correction_T_max 0.8340
_exptl_absorpt_correction_T_min 0.6019
_exptl_absorpt_correction_type empirical
_exptl_absorpt_process_details SADABS
_exptl_crystal_colour purple
_exptl_crystal_density_diffrn 1.721
_exptl_crystal_density_method 'not measured'
_exptl_crystal_description needle
_exptl_crystal_F_000 1320
_exptl_crystal_size_max 0.30
_exptl_crystal_size_mid 0.10
_exptl_crystal_size_min 0.10
_refine_diff_density_max 2.075
_refine_diff_density_min -1.177
_refine_diff_density_rms 0.251
_refine_ls_extinction_method none
_refine_ls_goodness_of_fit_ref 1.092
_refine_ls_hydrogen_treatment constr
_refine_ls_matrix_type full
_refine_ls_number_parameters 304
_refine_ls_number_reflns 3863
_refine_ls_number_restraints 487
_refine_ls_restrained_S_all 1.027
_refine_ls_R_factor_all 0.1727
_refine_ls_R_factor_gt 0.1366
_refine_ls_shift/su_max 0.000
_refine_ls_shift/su_mean 0.000
_refine_ls_structure_factor_coef Fsqd
_refine_ls_weighting_details 'calc w=1/[\s^2^(Fo^2^)+(0.0354P)^2^+193.6585P] where P=(Fo^2^+2Fc^2^)/3'
_refine_ls_weighting_scheme calc
_refine_ls_wR_factor_gt 0.3172
_refine_ls_wR_factor_ref 0.3279
_reflns_number_gt 2822
_reflns_number_total 3863
_reflns_threshold_expression >2sigma(I)
_cod_data_source_file om400187v_si_003.cif
_cod_data_source_block sg55_twin
_cod_original_cell_volume 2485.4(7)
_cod_original_sg_symbol_H-M P21/n
_cod_database_code 4080787

loop_
_symmetry_equiv_pos_as_xyz
'x, y, z'
'-x+1/2, y+1/2, -z+1/2'
'-x, -y, -z'
'x-1/2, -y-1/2, z-1/2'

loop_
_atom_site_label
_atom_site_type_symbol
_atom_site_fract_x
_atom_site_fract_y
_atom_site_fract_z
_atom_site_U_iso_or_equiv
_atom_site_adp_type
_atom_site_occupancy
_atom_site_symmetry_multiplicity
_atom_site_calc_flag
_atom_site_refinement_flags
Ni1 Ni 0.6931(2) 1.14998(12) 0.18810(13) 0.0213(6) Uani 1 1 d U
Ni2 Ni 0.8046(2) 0.93578(13) -0.25433(14) 0.0237(6) Uani 1 1 d U
S1 S 0.7927(5) 1.1544(3) 0.0657(3) 0.0271(10) Uani 1 1 d U
S2 S 0.6586(6) 1.3153(3) 0.0956(3) 0.0350(12) Uani 1 1 d U
S3 S 0.8489(6) 1.0532(3) -0.4118(3) 0.0411(13) Uani 1 1 d U
S4 S 0.7058(5) 1.0445(3) -0.2330(3) 0.0323(11) Uani 1 1 d U
N1 N 0.5686(14) 1.1795(8) 0.2785(9) 0.022(3) Uani 1 1 d U
N2 N 0.7061(15) 1.0570(8) 0.2556(9) 0.025(3) Uani 1 1 d U
N3 N 0.7779(14) 0.8557(9) -0.1700(8) 0.023(3) Uani 1 1 d U
N4 N 0.9270(14) 0.8609(8) -0.3041(9) 0.024(3) Uani 1 1 d U
C1 C 0.706(2) 1.2256(10) 0.1102(11) 0.027(3) Uani 1 1 d U
C2 C 0.5016(17) 1.2482(10) 0.2852(12) 0.027(3) Uani 1 1 d U
H22 H 0.5206 1.2874 0.2450 0.033 Uiso 1 1 calc R
C3 C 0.407(2) 1.2619(12) 0.3491(12) 0.036(4) Uani 1 1 d U
H21 H 0.3594 1.3096 0.3529 0.044 Uiso 1 1 calc R
C4 C 0.384(2) 1.2049(11) 0.4072(12) 0.038(4) Uani 1 1 d U
H20 H 0.3200 1.2137 0.4524 0.046 Uiso 1 1 calc R
C5 C 0.450(2) 1.1346(11) 0.4015(11) 0.036(4) Uani 1 1 d U
H19 H 0.4308 1.0950 0.4410 0.043 Uiso 1 1 calc R
C6 C 0.5463(18) 1.1237(10) 0.3369(10) 0.022(3) Uani 1 1 d U
C7 C 0.637(2) 1.0547(10) 0.3202(10) 0.028(3) Uani 1 1 d U
C8 C 0.8099(19) 0.9941(10) 0.2344(11) 0.026(3) Uani 1 1 d U
H14 H 0.8047 0.9526 0.2776 0.031 Uiso 1 1 calc R
H15 H 0.9108 1.0139 0.2376 0.031 Uiso 1 1 calc R
C9 C 0.771(2) 0.9634(10) 0.1438(11) 0.026(3) Uani 1 1 d U
C10 C 0.6303(18) 0.9530(9) 0.1135(10) 0.023(3) Uani 1 1 d U
H13 H 0.5534 0.9672 0.1485 0.028 Uiso 1 1 calc R
C11 C 0.5983(18) 0.9213(10) 0.0304(11) 0.025(4) Uani 1 1 d U
H12 H 0.5000 0.9169 0.0079 0.030 Uiso 1 1 calc R
C12 C 0.7105(18) 0.8963(11) -0.0187(11) 0.026(3) Uani 1 1 d U
C13 C 0.6696(19) 0.8555(12) -0.1043(11) 0.033(4) Uani 1 1 d U
H9 H 0.6469 0.8019 -0.0908 0.039 Uiso 1 1 calc R
H8 H 0.5792 0.8788 -0.1305 0.039 Uiso 1 1 calc R
C14 C 0.9429(19) 0.7986(10) -0.2554(11) 0.026(3) Uani 1 1 d U
C15 C 0.8578(18) 0.7967(11) -0.1775(11) 0.027(3) Uani 1 1 d U
C16 C 0.868(2) 0.7283(12) -0.1180(13) 0.040(5) Uani 1 1 d U
H2 H 0.8484 0.7438 -0.0588 0.060 Uiso 1 1 calc R
H1 H 0.9667 0.7068 -0.1178 0.060 Uiso 1 1 calc R
H3 H 0.7972 0.6900 -0.1389 0.060 Uiso 1 1 calc R
C17 C 1.038(2) 0.7384(11) -0.2779(12) 0.035(4) Uani 1 1 d U
H4 H 1.0511 0.6940 -0.2431 0.042 Uiso 1 1 calc R
C18 C 1.111(2) 0.7487(11) -0.3543(12) 0.035(4) Uani 1 1 d U
H5 H 1.1754 0.7103 -0.3718 0.042 Uiso 1 1 calc R
C19 C 1.091(2) 0.8124(11) -0.4041(12) 0.033(4) Uani 1 1 d U
H6 H 1.1413 0.8186 -0.4556 0.040 Uiso 1 1 calc R
C20 C 0.9969(17) 0.8676(10) -0.3783(11) 0.025(3) Uani 1 1 d U
H7 H 0.9806 0.9115 -0.4135 0.030 Uiso 1 1 calc R
C22 C 0.8527(18) 0.9078(11) 0.0117(12) 0.032(4) Uani 1 1 d U
H11 H 0.9305 0.8941 -0.0230 0.039 Uiso 1 1 calc R
C23 C 0.8818(19) 0.9404(11) 0.0955(12) 0.031(4) Uani 1 1 d U
H10 H 0.9797 0.9461 0.1181 0.038 Uiso 1 1 calc R
C24 C 0.618(2) 0.9900(11) 0.3842(11) 0.037(4) Uani 1 1 d U
H18 H 0.5183 0.9910 0.4036 0.055 Uiso 1 1 calc R
H17 H 0.6873 0.9960 0.4346 0.055 Uiso 1 1 calc R
H16 H 0.6348 0.9413 0.3555 0.055 Uiso 1 1 calc R
C50 C 0.7963(19) 1.0215(10) -0.3211(11) 0.025(4) Uiso 1 1 d U

loop_
_atom_site_aniso_label
_atom_site_aniso_U_11
_atom_site_aniso_U_22
_atom_site_aniso_U_33
_atom_site_aniso_U_23
_atom_site_aniso_U_13
_atom_site_aniso_U_12
Ni1 0.0200(11) 0.0243(12) 0.0201(11) -0.0016(10) 0.0056(9) -0.0031(10)
Ni2 0.0170(11) 0.0249(12) 0.0293(12) -0.0030(10) 0.0012(9) -0.0028(10)
S1 0.026(2) 0.027(2) 0.030(2) 0.002(2) 0.0115(18) 0.002(2)
S2 0.044(3) 0.029(2) 0.031(3) 0.003(2) 0.002(2) 0.003(2)
S3 0.045(3) 0.036(3) 0.044(3) 0.004(2) 0.013(2) 0.004(2)
S4 0.025(2) 0.030(2) 0.042(3) -0.001(2) 0.006(2) 0.003(2)
N1 0.011(6) 0.033(6) 0.021(6) -0.007(5) 0.000(5) -0.005(5)
N2 0.029(7) 0.027(6) 0.017(6) -0.006(4) -0.005(5) -0.002(6)
N3 0.016(7) 0.040(6) 0.013(6) -0.002(5) -0.004(4) -0.004(5)
N4 0.020(7) 0.023(6) 0.028(7) 0.001(5) 0.007(5) -0.007(5)
C1 0.037(10) 0.027(6) 0.016(7) -0.006(5) -0.001(6) -0.008(7)
C2 0.013(8) 0.026(7) 0.042(9) -0.013(7) 0.001(6) -0.005(6)
C3 0.032(10) 0.039(9) 0.038(10) -0.015(7) 0.004(7) 0.001(8)
C4 0.047(11) 0.041(9) 0.028(9) -0.017(7) 0.005(8) -0.002(8)
C5 0.049(11) 0.039(8) 0.021(8) -0.005(7) 0.011(7) -0.006(8)
C6 0.026(8) 0.029(7) 0.013(7) -0.008(5) -0.001(5) -0.014(6)
C7 0.042(10) 0.031(7) 0.010(7) -0.006(6) -0.007(6) -0.005(7)
C8 0.025(8) 0.023(7) 0.028(7) 0.000(7) -0.007(6) 0.000(6)
C9 0.035(7) 0.022(8) 0.021(7) -0.002(6) -0.006(6) 0.003(7)
C10 0.021(6) 0.028(9) 0.023(7) -0.006(7) 0.016(6) -0.009(7)
C11 0.013(7) 0.035(10) 0.027(7) -0.004(7) 0.000(6) -0.008(7)
C12 0.016(7) 0.038(9) 0.024(7) -0.002(7) 0.008(5) -0.001(7)
C13 0.025(8) 0.045(11) 0.028(7) -0.008(6) 0.010(6) -0.001(7)
C14 0.029(9) 0.031(8) 0.018(7) 0.004(6) -0.003(6) 0.010(7)
C15 0.014(8) 0.045(8) 0.021(7) 0.004(6) 0.000(6) 0.000(6)
C16 0.040(12) 0.043(10) 0.038(10) 0.010(8) 0.009(9) -0.011(9)
C17 0.041(10) 0.035(9) 0.027(8) -0.011(7) -0.006(7) 0.015(8)
C18 0.041(10) 0.033(9) 0.030(9) -0.009(7) -0.006(7) 0.008(8)
C19 0.037(10) 0.035(9) 0.026(9) -0.010(6) -0.003(7) 0.004(7)
C20 0.018(8) 0.028(8) 0.029(8) 0.003(6) 0.000(6) -0.007(6)
C22 0.015(6) 0.040(10) 0.043(9) -0.015(8) 0.012(6) -0.008(8)
C23 0.021(7) 0.039(10) 0.033(8) -0.003(8) -0.003(6) -0.001(8)
C24 0.059(13) 0.035(9) 0.016(8) -0.001(7) -0.003(8) 0.002(9)

loop_
_atom_type_symbol
_atom_type_description
_atom_type_scat_dispersion_real
_atom_type_scat_dispersion_imag
_atom_type_scat_source
C C 0.0033 0.0016 'International Tables Vol C Tables 4.2.6.8 and 6.1.1.4'
H H 0.0000 0.0000 'International Tables Vol C Tables 4.2.6.8 and 6.1.1.4'
N N 0.0061 0.0033 'International Tables Vol C Tables 4.2.6.8 and 6.1.1.4'
S S 0.1246 0.1234 'International Tables Vol C Tables 4.2.6.8 and 6.1.1.4'
Ni Ni 0.3393 1.1124 'International Tables Vol C Tables 4.2.6.8 and 6.1.1.4'
O O 0.0106 0.0060 'International Tables Vol C Tables 4.2.6.8 and 6.1.1.4'

loop_
_geom_angle_atom_site_label_1
_geom_angle_atom_site_label_2
_geom_angle_atom_site_label_3
_geom_angle
C1 Ni1 N1 110.5(7)
C1 Ni1 N2 167.5(7)
N1 Ni1 N2 81.9(6)
C1 Ni1 S1 48.6(6)
N1 Ni1 S1 158.3(5)
N2 Ni1 S1 119.0(4)
C50 Ni2 N4 110.2(7)
C50 Ni2 N3 166.9(7)
N4 Ni2 N3 82.6(6)
C50 Ni2 S4 49.3(6)
N4 Ni2 S4 158.9(4)
N3 Ni2 S4 118.0(4)
C1 S1 Ni1 54.7(6)
C50 S4 Ni2 55.2(6)
C6 N1 C2 120.2(14)
C6 N1 Ni1 113.9(11)
C2 N1 Ni1 125.9(12)
C7 N2 C8 121.7(16)
C7 N2 Ni1 116.6(13)
C8 N2 Ni1 121.4(11)
C15 N3 C13 118.7(15)
C15 N3 Ni2 115.4(11)
C13 N3 Ni2 125.7(12)
C14 N4 C20 120.4(15)
C14 N4 Ni2 112.7(11)
C20 N4 Ni2 126.9(12)
S1 C1 S2 143.0(11)
S1 C1 Ni1 76.8(8)
S2 C1 Ni1 140.2(11)
N1 C2 C3 121.3(18)
N1 C2 H22 119.3
C3 C2 H22 119.3
C4 C3 C2 118.1(19)
C4 C3 H21 120.9
C2 C3 H21 120.9
C3 C4 C5 121.5(18)
C3 C4 H20 119.2
C5 C4 H20 119.2
C6 C5 C4 118.4(18)
C6 C5 H19 120.8
C4 C5 H19 120.8
N1 C6 C5 120.4(17)
N1 C6 C7 111.2(14)
C5 C6 C7 128.5(16)
N2 C7 C6 116.1(16)
N2 C7 C24 129.9(18)
C6 C7 C24 113.8(15)
N2 C8 C9 110.2(13)
N2 C8 H14 109.6
C9 C8 H14 109.6
N2 C8 H15 109.6
C9 C8 H15 109.6
H14 C8 H15 108.1
C10 C9 C23 120.2(16)
C10 C9 C8 121.6(16)
C23 C9 C8 118.0(16)
C9 C10 C11 120.2(15)
C9 C10 H13 119.9
C11 C10 H13 119.9
C12 C11 C10 119.9(15)
C12 C11 H12 120.0
C10 C11 H12 120.0
C22 C12 C11 119.6(16)
C22 C12 C13 122.6(15)
C11 C12 C13 117.8(15)
N3 C13 C12 116.9(14)
N3 C13 H9 108.1
C12 C13 H9 108.1
N3 C13 H8 108.1
C12 C13 H8 108.1
H9 C13 H8 107.3
N4 C14 C17 121.3(16)
N4 C14 C15 115.6(15)
C17 C14 C15 123.1(16)
N3 C15 C14 113.2(16)
N3 C15 C16 127.2(16)
C14 C15 C16 119.6(16)
C15 C16 H2 109.5
C15 C16 H1 109.5
H2 C16 H1 109.5
C15 C16 H3 109.5
H2 C16 H3 109.5
H1 C16 H3 109.5
C18 C17 C14 116.2(18)
C18 C17 H4 121.9
C14 C17 H4 121.9
C19 C18 C17 121.6(18)
C19 C18 H5 119.2
C17 C18 H5 119.2
C18 C19 C20 118.8(18)
C18 C19 H6 120.6
C20 C19 H6 120.6
N4 C20 C19 121.6(17)
N4 C20 H7 119.2
C19 C20 H7 119.2
C12 C22 C23 119.1(16)
C12 C22 H11 120.4
C23 C22 H11 120.4
C9 C23 C22 120.8(16)
C9 C23 H10 119.6
C22 C23 H10 119.6
C7 C24 H18 109.5
C7 C24 H17 109.5
H18 C24 H17 109.5
C7 C24 H16 109.5
H18 C24 H16 109.5
H17 C24 H16 109.5
S3 C50 S4 143.9(12)
S3 C50 Ni2 140.6(11)
S4 C50 Ni2 75.5(7)

loop_
_geom_bond_atom_site_label_1
_geom_bond_atom_site_label_2
_geom_bond_distance
Ni1 C1 1.800(18)
Ni1 N1 1.929(13)
Ni1 N2 1.938(15)
Ni1 S1 2.148(5)
Ni2 C50 1.824(17)
Ni2 N4 1.924(14)
Ni2 N3 1.941(14)
Ni2 S4 2.151(5)
S1 C1 1.655(18)
S2 C1 1.649(19)
S3 C50 1.607(17)
S4 C50 1.685(18)
N1 C6 1.36(2)
N1 C2 1.36(2)
N2 C7 1.22(2)
N2 C8 1.51(2)
N3 C15 1.28(2)
N3 C13 1.46(2)
N4 C14 1.33(2)
N4 C20 1.35(2)
C2 C3 1.38(2)
C2 H22 0.9500
C3 C4 1.37(3)
C3 H21 0.9500
C4 C5 1.39(3)
C4 H20 0.9500
C5 C6 1.38(2)
C5 H19 0.9500
C6 C7 1.50(3)
C7 C24 1.52(2)
C8 C9 1.51(2)
C8 H14 0.9900
C8 H15 0.9900
C9 C10 1.36(2)
C9 C23 1.36(2)
C10 C11 1.41(2)
C10 H13 0.9500
C11 C12 1.39(2)
C11 H12 0.9500
C12 C22 1.38(2)
C12 C13 1.53(2)
C13 H9 0.9900
C13 H8 0.9900
C14 C17 1.43(2)
C14 C15 1.47(2)
C15 C16 1.51(3)
C16 H2 0.9800
C16 H1 0.9800
C16 H3 0.9800
C17 C18 1.40(3)
C17 H4 0.9500
C18 C19 1.36(3)
C18 H5 0.9500
C19 C20 1.38(2)
C19 H6 0.9500
C20 H7 0.9500
C22 C23 1.42(2)
C22 H11 0.9500
C23 H10 0.9500
C24 H18 0.9800
C24 H17 0.9800
C24 H16 0.9800
